data_7229100
loop_
_publ_author_name
'Li, Ke'
'Blatov, Vladislav A.'
'Fan, Tao'
'Zheng, Tian-Rui'
'Zhang, Ya-Qian'
'Li, Bao-Long'
'Wu, Bing'

_publ_section_title
;
 A series of Cd(II) coordination polymers based on flexible bis(triazole)
 and multicarboxylate ligands: topological diversity, entanglement and
 properties
;
_journal_name_full CrystEngComm
_journal_paper_doi 10.1039/C7CE01176H
_journal_year 2017
_chemical_formula_moiety '2(C40 H28 Cd2 N6 O8),11(H2 O)'
_chemical_formula_sum 'C80 H78 Cd4 N12 O27'
_chemical_formula_weight 2089.14
_space_group_crystal_system orthorhombic
_space_group_IT_number 61
_space_group_name_Hall '-P 2ac 2ab'
_space_group_name_H-M_alt 'P b c a'
_symmetry_space_group_name_Hall '-P 2ac 2ab'
_symmetry_space_group_name_H-M 'P b c a'
_atom_sites_solution_hydrogens mixed
_atom_sites_solution_primary direct
_audit_creation_date 2017-07-24
_audit_creation_method
;
Olex2 1.2
(compiled 2017.03.28 svn.r3405 for OlexSys, GUI svn.r5337)
;
_audit_update_record
;
2017-08-08 deposited with the CCDC.
2017-09-11 downloaded from the CCDC.
;
_cell_angle_alpha 90
_cell_angle_beta 90
_cell_angle_gamma 90
_cell_formula_units_Z 4
_cell_length_a 18.4042(5)
_cell_length_b 15.8373(3)
_cell_length_c 27.9693(7)
_cell_measurement_reflns_used 10703
_cell_measurement_temperature 223.00(10)
_cell_measurement_theta_max 30.3700
_cell_measurement_theta_min 3.4750
_cell_volume 8152.3(3)
_computing_cell_refinement
;
CrysAlisPro, Agilent Technologies,
Version 1.171.36.32 (release 02-08-2013 CrysAlis171 .NET)
(compiled Aug  2 2013,16:46:58)
;
_computing_data_collection
;
CrysAlisPro, Agilent Technologies,
Version 1.171.36.32 (release 02-08-2013 CrysAlis171 .NET)
(compiled Aug  2 2013,16:46:58)
;
_computing_data_reduction
;
CrysAlisPro, Agilent Technologies,
Version 1.171.36.32 (release 02-08-2013 CrysAlis171 .NET)
(compiled Aug  2 2013,16:46:58)
;
_computing_molecular_graphics 'Olex2 (Dolomanov et al., 2009)'
_computing_publication_material 'Olex2 (Dolomanov et al., 2009)'
_computing_structure_refinement 'ShelXL (Sheldrick, 2015)'
_computing_structure_solution 'XS (Sheldrick, 2008)'
_diffrn_ambient_temperature 223.00(10)
_diffrn_detector_area_resol_mean 10.4471
_diffrn_measured_fraction_theta_full 0.997
_diffrn_measured_fraction_theta_max 0.997
_diffrn_measurement_details
;
#__ type_ start__ end____ width___ exp.time_
  1 omega   40.00   82.00   1.0000   14.4200
omega____ theta____ kappa____ phi______ frames
    -       15.2428   77.0000 -180.0000 42

#__ type_ start__ end____ width___ exp.time_
  2 omega   -2.00   70.00   1.0000   14.4200
omega____ theta____ kappa____ phi______ frames
    -       15.2428   77.0000   90.0000 72

#__ type_ start__ end____ width___ exp.time_
  3 omega  -45.00   16.00   1.0000   14.4200
omega____ theta____ kappa____ phi______ frames
    -      -16.1803   77.0000  -90.0000 61
;
_diffrn_measurement_device_type 'Xcalibur, Atlas, Gemini'
_diffrn_measurement_method '\w scans'
_diffrn_orient_matrix_UB_11 -0.0125126000
_diffrn_orient_matrix_UB_12 0.0398095000
_diffrn_orient_matrix_UB_13 0.0081587000
_diffrn_orient_matrix_UB_21 0.0107948000
_diffrn_orient_matrix_UB_22 0.0186259000
_diffrn_orient_matrix_UB_23 -0.0219626000
_diffrn_orient_matrix_UB_31 -0.0348088000
_diffrn_orient_matrix_UB_32 -0.0085543000
_diffrn_orient_matrix_UB_33 -0.0097324000
_diffrn_radiation_monochromator graphite
_diffrn_radiation_type MoK\a
_diffrn_radiation_wavelength 0.71073
_diffrn_reflns_av_R_equivalents 0.0358
_diffrn_reflns_av_unetI/netI 0.0340
_diffrn_reflns_Laue_measured_fraction_full 0.997
_diffrn_reflns_Laue_measured_fraction_max 0.997
_diffrn_reflns_limit_h_max 20
_diffrn_reflns_limit_h_min -21
_diffrn_reflns_limit_k_max 18
_diffrn_reflns_limit_k_min -18
_diffrn_reflns_limit_l_max 33
_diffrn_reflns_limit_l_min -19
_diffrn_reflns_number 28280
_diffrn_reflns_point_group_measured_fraction_full 0.997
_diffrn_reflns_point_group_measured_fraction_max 0.997
_diffrn_reflns_theta_full 24.996
_diffrn_reflns_theta_max 24.996
_diffrn_reflns_theta_min 3.117
_diffrn_source 'Enhance (Mo) X-ray Source'
_exptl_absorpt_coefficient_mu 1.119
_exptl_absorpt_correction_T_max 1.00000
_exptl_absorpt_correction_T_min 0.83631
_exptl_absorpt_correction_type multi-scan
_exptl_absorpt_process_details
;
CrysAlisPro, Agilent Technologies,
Version 1.171.36.32 (release 02-08-2013 CrysAlis171 .NET)
(compiled Aug  2 2013,16:46:58)
Empirical absorption correction using spherical harmonics,
 implemented in SCALE3 ABSPACK scaling algorithm.
;
_exptl_crystal_colour 'clear light colourless'
_exptl_crystal_colour_lustre clear
_exptl_crystal_colour_modifier light
_exptl_crystal_colour_primary colourless
_exptl_crystal_density_diffrn 1.702
_exptl_crystal_description block
_exptl_crystal_F_000 4200
_exptl_crystal_size_max 0.5
_exptl_crystal_size_mid 0.4
_exptl_crystal_size_min 0.4
_refine_diff_density_max 0.475
_refine_diff_density_min -0.845
_refine_diff_density_rms 0.070
_refine_ls_extinction_method none
_refine_ls_goodness_of_fit_ref 1.051
_refine_ls_hydrogen_treatment mixed
_refine_ls_matrix_type full
_refine_ls_number_parameters 623
_refine_ls_number_reflns 7153
_refine_ls_number_restraints 16
_refine_ls_restrained_S_all 1.051
_refine_ls_R_factor_all 0.0421
_refine_ls_R_factor_gt 0.0298
_refine_ls_shift/su_max 0.002
_refine_ls_shift/su_mean 0.000
_refine_ls_structure_factor_coef Fsqd
_refine_ls_weighting_details 'w=1/[\s^2^(Fo^2^)+(0.0310P)^2^+3.6215P] where P=(Fo^2^+2Fc^2^)/3'
_refine_ls_weighting_scheme calc
_refine_ls_wR_factor_gt 0.0668
_refine_ls_wR_factor_ref 0.0715
_reflns_Friedel_coverage 0.000
_reflns_number_gt 5947
_reflns_number_total 7153
_reflns_threshold_expression 'I > 2\s(I)'
_cod_data_source_file c7ce01176h2.cif
_cod_data_source_block 7cdbtrbbpdc
_cod_original_cell_volume 8152.3(4)
_cod_database_code 7229100
_shelx_shelxl_version_number 2017/1
_shelx_space_group_comment
;
The symmetry employed for this shelxl refinement is uniquely defined
by the following loop, which should always be used as a source of
symmetry information in preference to the above space-group names.
They are only intended as comments.
;
_reflns_odcompleteness_completeness 99.73
_reflns_odcompleteness_iscentric 1
_reflns_odcompleteness_theta 28.22
_olex2_refinement_description
;
1. Fixed Uiso
 At 1.2 times of:
  All C(H) groups, All C(H,H) groups
 At 1.5 times of:
  All O(H,H) groups
2. Restrained distances
 H9A-O9
 0.85 with sigma of 0.02
 H9B-O9
 0.85 with sigma of 0.02
 H10C-O10
 0.85 with sigma of 0.02
 H10D-O10
 0.85 with sigma of 0.02
3. Uiso/Uaniso restraints and constraints
Uanis(O13A) \\sim Ueq, Uanis(O15) \\sim Ueq: with sigma of 0.005 and sigma for
terminal atoms of 0.01
4. Others
 Fixed Sof: O16(0.6) O14(0.7) O12(0.5) O13(0.4) N5(0.53) N5A(0.47) C12(0.53)
 H12(0.53) C12A(0.47) H12A(0.47) O13A(0.1) O15(0.2)
5.a Free rotating group:
 O11(H11A,H11B)
5.b Secondary CH2 refined with riding coordinates:
 C3(H3A,H3B), C10(H10A,H10B)
5.c Aromatic/amide H refined with riding coordinates:
 C1(H1), C2(H2), C5(H5), C6(H6), C8(H8), C9(H9), C11(H11), C12(H12),
 C12A(H12A), C15(H15), C16(H16), C17(H17), C18(H18), C21(H21), C22(H22),
 C23(H23), C24(H24), C29(H29), C30(H30), C31(H31), C32(H32), C35(H35), C36(H36),
  C37(H37), C38(H38)
;
_olex2_date_sample_data_collection 2016-11-19
_olex2_submission_special_instructions 'No special instructions were received'

loop_
_space_group_symop_operation_xyz
'x, y, z'
'-x+1/2, -y, z+1/2'
'x+1/2, -y+1/2, -z'
'-x, y+1/2, -z+1/2'
'-x, -y, -z'
'x-1/2, y, -z-1/2'
'-x-1/2, y-1/2, z'
'x, -y-1/2, z-1/2'

loop_
_atom_site_label
_atom_site_type_symbol
_atom_site_fract_x
_atom_site_fract_y
_atom_site_fract_z
_atom_site_U_iso_or_equiv
_atom_site_adp_type
_atom_site_occupancy
_atom_site_site_symmetry_order
_atom_site_calc_flag
_atom_site_refinement_flags_posn
_atom_site_refinement_flags_adp
_atom_site_refinement_flags_occupancy
_atom_site_disorder_assembly
_atom_site_disorder_group
Cd1 Cd 0.80618(2) 0.86753(2) 0.42125(2) 0.03348(8) Uani 1 1 d . . . . .
Cd2 Cd 0.65914(2) 0.66102(2) 0.41097(2) 0.02737(7) Uani 1 1 d . . . . .
O1 O 0.78795(12) 1.01042(12) 0.43411(8) 0.0324(5) Uani 1 1 d . . . . .
O2 O 0.80141(11) 1.11768(12) 0.48373(8) 0.0324(5) Uani 1 1 d . . . . .
O3 O 0.69516(11) 0.81385(12) 0.44183(8) 0.0315(5) Uani 1 1 d . . . . .
O4 O 0.58942(12) 0.78071(12) 0.41065(8) 0.0407(6) Uani 1 1 d . . . . .
O5 O 0.74227(11) 0.41600(13) 0.34123(8) 0.0353(5) Uani 1 1 d . . . . .
O6 O 0.62559(11) 0.40671(11) 0.35818(7) 0.0288(5) Uani 1 1 d . . . . .
O7 O 0.61003(11) 0.60585(12) 0.33284(8) 0.0341(5) Uani 1 1 d . . . . .
O8 O 0.55512(11) 0.58573(12) 0.40191(8) 0.0334(5) Uani 1 1 d . . . . .
O9 O 0.63986(18) 0.8237(2) 0.30849(12) 0.0620(8) Uani 1 1 d D . . . .
H9A H 0.624(3) 0.799(3) 0.3331(13) 0.12(2) Uiso 1 1 d D . . . .
H9B H 0.677(2) 0.854(3) 0.316(2) 0.14(3) Uiso 1 1 d D . . . .
O16 O 0.6670(3) 0.6855(3) 0.57263(16) 0.0579(12) Uani 0.6 1 d . . P A 3
O14 O 0.4901(2) 0.3087(2) 0.40884(15) 0.0654(12) Uani 0.7 1 d . . P B 1
O12 O 0.5719(3) 0.4416(3) 0.45137(19) 0.0528(13) Uani 0.5 1 d . . P C -1
O13 O 0.5093(4) 0.5222(4) 0.5303(3) 0.0584(19) Uani 0.4 1 d . . P D -2
N1 N 0.81449(13) 0.73660(14) 0.37443(9) 0.0298(6) Uani 1 1 d . . . . .
N2 N 0.76437(14) 0.67286(14) 0.36994(9) 0.0312(6) Uani 1 1 d . . . . .
N3 N 0.84723(14) 0.65419(14) 0.31560(9) 0.0302(6) Uani 1 1 d . . . . .
N4 N 0.84987(14) 0.69588(19) -0.01156(10) 0.0385(7) Uani 1 1 d . . . . .
N5 N 0.9246(3) 0.7179(4) -0.0016(2) 0.0409(14) Uani 0.53 1 d . . P E 1
N5A N 0.9161(3) 0.6589(5) 0.0044(2) 0.0402(15) Uani 0.47 1 d . . P E 2
N6 N 0.86561(17) 0.76231(19) 0.05542(11) 0.0466(7) Uani 1 1 d . . . . .
C1 C 0.86367(18) 0.72340(18) 0.34138(12) 0.0340(8) Uani 1 1 d . . . . .
H1 H 0.904316 0.757172 0.336419 0.041 Uiso 1 1 calc R . . . .
C2 C 0.78539(19) 0.6248(2) 0.33473(13) 0.0418(9) Uani 1 1 d . . . . .
H2 H 0.760922 0.576789 0.324336 0.050 Uiso 1 1 calc R . . . .
C3 C 0.88767(19) 0.62207(19) 0.27381(12) 0.0395(8) Uani 1 1 d . . . . .
H3A H 0.871367 0.565173 0.266764 0.047 Uiso 1 1 calc R . . . .
H3B H 0.938923 0.619302 0.281732 0.047 Uiso 1 1 calc R . . . .
C4 C 0.87810(18) 0.67633(18) 0.22959(11) 0.0331(7) Uani 1 1 d . . . . .
C5 C 0.80978(19) 0.6966(2) 0.21229(13) 0.0429(9) Uani 1 1 d . . . . .
H5 H 0.768555 0.679407 0.228885 0.052 Uiso 1 1 calc R . . . .
C6 C 0.8027(2) 0.7423(2) 0.17030(13) 0.0475(9) Uani 1 1 d . . . . .
H6 H 0.756540 0.755970 0.159224 0.057 Uiso 1 1 calc R . . . .
C7 C 0.8628(2) 0.7681(2) 0.14458(12) 0.0422(9) Uani 1 1 d . . . . .
C8 C 0.9309(2) 0.74929(19) 0.16255(13) 0.0443(9) Uani 1 1 d . . . . .
H8 H 0.972179 0.766926 0.146132 0.053 Uiso 1 1 calc R . . . .
C9 C 0.93824(19) 0.70436(19) 0.20488(12) 0.0393(8) Uani 1 1 d . . . . .
H9 H 0.984420 0.692986 0.216746 0.047 Uiso 1 1 calc R . . . .
C10 C 0.8533(3) 0.8158(2) 0.09816(14) 0.0632(12) Uani 1 1 d . . . . .
H10A H 0.804406 0.838626 0.096888 0.076 Uiso 1 1 calc R . . . .
H10B H 0.886981 0.862824 0.097513 0.076 Uiso 1 1 calc R . . . .
C11 C 0.81895(18) 0.73967(18) 0.02148(12) 0.0327(7) Uani 1 1 d . . . . .
H11 H 0.769893 0.753744 0.021585 0.039 Uiso 1 1 calc R . . . .
C12 C 0.9277(4) 0.7582(5) 0.0391(3) 0.0415(17) Uani 0.53 1 d . . P E 1
H12 H 0.969459 0.779884 0.053213 0.050 Uiso 0.53 1 calc R . P E 1
C12A C 0.9273(4) 0.7004(6) 0.0439(3) 0.0385(18) Uani 0.47 1 d . . P E 2
H12A H 0.968189 0.693309 0.063042 0.046 Uiso 0.47 1 calc R . P E 2
C13 C 0.78078(15) 1.04286(17) 0.47491(11) 0.0259(7) Uani 1 1 d . . . . .
C14 C 0.74832(16) 0.99097(16) 0.51410(11) 0.0248(7) Uani 1 1 d . . . . .
C15 C 0.78916(17) 0.97421(18) 0.55468(12) 0.0314(7) Uani 1 1 d . . . . .
H15 H 0.834464 0.999378 0.558389 0.038 Uiso 1 1 calc R . . . .
C16 C 0.76317(18) 0.92046(18) 0.58969(11) 0.0348(8) Uani 1 1 d . . . . .
H16 H 0.791184 0.908680 0.616547 0.042 Uiso 1 1 calc R . . . .
C17 C 0.69534(19) 0.8844(2) 0.58448(12) 0.0389(8) Uani 1 1 d . . . . .
H17 H 0.677437 0.848580 0.608042 0.047 Uiso 1 1 calc R . . . .
C18 C 0.65395(17) 0.90137(18) 0.54444(12) 0.0351(8) Uani 1 1 d . . . . .
H18 H 0.608252 0.876880 0.541434 0.042 Uiso 1 1 calc R . . . .
C19 C 0.67946(16) 0.95454(17) 0.50841(11) 0.0267(7) Uani 1 1 d . . . . .
C20 C 0.63161(15) 0.97926(17) 0.46760(11) 0.0273(7) Uani 1 1 d . . . . .
C21 C 0.60763(18) 1.06304(18) 0.46610(13) 0.0407(9) Uani 1 1 d . . . . .
H21 H 0.624168 1.100838 0.489109 0.049 Uiso 1 1 calc R . . . .
C22 C 0.56025(18) 1.09102(19) 0.43152(14) 0.0439(9) Uani 1 1 d . . . . .
H22 H 0.545640 1.147230 0.431198 0.053 Uiso 1 1 calc R . . . .
C23 C 0.53437(18) 1.03603(19) 0.39736(13) 0.0405(8) Uani 1 1 d . . . . .
H23 H 0.501901 1.054622 0.374162 0.049 Uiso 1 1 calc R . . . .
C24 C 0.55715(17) 0.95322(19) 0.39797(12) 0.0349(8) Uani 1 1 d . . . . .
H24 H 0.539753 0.915981 0.374954 0.042 Uiso 1 1 calc R . . . .
C25 C 0.60612(15) 0.92396(16) 0.43268(11) 0.0254(7) Uani 1 1 d . . . . .
C26 C 0.63189(17) 0.83430(18) 0.42880(11) 0.0291(7) Uani 1 1 d . . . . .
C27 C 0.67615(17) 0.42264(17) 0.32930(11) 0.0275(7) Uani 1 1 d . . . . .
C28 C 0.65836(16) 0.44992(16) 0.27898(11) 0.0263(7) Uani 1 1 d . . . . .
C29 C 0.71445(18) 0.45502(18) 0.24626(12) 0.0348(7) Uani 1 1 d . . . . .
H29 H 0.761428 0.442221 0.256149 0.042 Uiso 1 1 calc R . . . .
C30 C 0.70282(19) 0.4787(2) 0.19914(13) 0.0437(9) Uani 1 1 d . . . . .
H30 H 0.741556 0.482440 0.177895 0.052 Uiso 1 1 calc R . . . .
C31 C 0.6331(2) 0.4965(2) 0.18419(13) 0.0422(9) Uani 1 1 d . . . . .
H31 H 0.624344 0.511762 0.152608 0.051 Uiso 1 1 calc R . . . .
C32 C 0.57668(18) 0.49149(18) 0.21627(12) 0.0347(8) Uani 1 1 d . . . . .
H32 H 0.529857 0.503448 0.205751 0.042 Uiso 1 1 calc R . . . .
C33 C 0.58713(16) 0.46912(16) 0.26410(11) 0.0252(7) Uani 1 1 d . . . . .
C34 C 0.52000(16) 0.46448(16) 0.29422(11) 0.0254(7) Uani 1 1 d . . . . .
C35 C 0.46634(17) 0.40867(18) 0.27853(12) 0.0323(7) Uani 1 1 d . . . . .
H35 H 0.474510 0.376835 0.251109 0.039 Uiso 1 1 calc R . . . .
C36 C 0.40145(17) 0.39960(19) 0.30274(12) 0.0360(8) Uani 1 1 d . . . . .
H36 H 0.366591 0.361763 0.291764 0.043 Uiso 1 1 calc R . . . .
C37 C 0.38847(17) 0.44690(19) 0.34332(12) 0.0347(8) Uani 1 1 d . . . . .
H37 H 0.344984 0.440955 0.359911 0.042 Uiso 1 1 calc R . . . .
C38 C 0.44033(16) 0.50283(18) 0.35897(12) 0.0310(7) Uani 1 1 d . . . . .
H38 H 0.431009 0.535012 0.386101 0.037 Uiso 1 1 calc R . . . .
C39 C 0.50624(16) 0.51272(16) 0.33548(11) 0.0254(7) Uani 1 1 d . . . . .
C40 C 0.56100(16) 0.57207(17) 0.35720(12) 0.0288(7) Uani 1 1 d . . . . .
O10 O 0.63161(16) 0.69162(19) 0.24385(12) 0.0610(7) Uani 1 1 d D . . . .
H10C H 0.637(3) 0.737(2) 0.2622(16) 0.104(19) Uiso 1 1 d D . . . .
O11 O 0.4612(2) 0.18947(19) 0.33537(16) 0.0883(11) Uani 1 1 d . . . . .
H11A H 0.458733 0.227707 0.356619 0.132 Uiso 1 1 d G . . . .
H11B H 0.431427 0.200483 0.313059 0.132 Uiso 1 1 d G . . . .
O13A O 0.4696(19) 0.495(2) 0.5101(16) 0.068(9) Uani 0.1 1 d . U P F -3
O15 O 0.5906(8) 0.6839(8) 0.5618(6) 0.069(4) Uani 0.2 1 d . U P G 2
H10D H 0.631(4) 0.643(2) 0.258(2) 0.18(3) Uiso 1 1 d D . . . .

loop_
_atom_site_aniso_label
_atom_site_aniso_U_11
_atom_site_aniso_U_22
_atom_site_aniso_U_33
_atom_site_aniso_U_23
_atom_site_aniso_U_13
_atom_site_aniso_U_12
Cd1 0.04849(16) 0.02686(13) 0.02508(15) 0.00423(9) 0.01185(11) 0.00580(10)
Cd2 0.03134(13) 0.02520(12) 0.02557(14) -0.00162(9) 0.00005(10) 0.00120(9)
O1 0.0443(13) 0.0316(11) 0.0214(13) -0.0014(9) 0.0015(10) -0.0059(9)
O2 0.0433(13) 0.0261(11) 0.0277(13) -0.0002(9) -0.0013(10) -0.0047(9)
O3 0.0311(12) 0.0325(11) 0.0310(14) 0.0039(9) 0.0050(10) 0.0092(9)
O4 0.0441(13) 0.0279(11) 0.0502(16) -0.0090(10) -0.0110(12) 0.0001(10)
O5 0.0299(12) 0.0472(12) 0.0289(13) -0.0020(10) -0.0054(10) 0.0051(10)
O6 0.0339(12) 0.0317(11) 0.0207(12) 0.0016(9) 0.0009(10) 0.0095(9)
O7 0.0337(12) 0.0352(11) 0.0333(14) -0.0052(10) 0.0039(11) -0.0039(10)
O8 0.0377(12) 0.0350(11) 0.0276(14) -0.0084(9) -0.0022(10) 0.0013(9)
O9 0.068(2) 0.0729(19) 0.045(2) 0.0058(15) -0.0095(16) -0.0209(16)
O16 0.079(3) 0.046(2) 0.048(3) -0.013(2) 0.016(2) -0.015(2)
O14 0.073(3) 0.056(2) 0.066(3) -0.0115(19) -0.037(2) 0.012(2)
O12 0.064(3) 0.041(3) 0.053(4) 0.018(2) 0.012(3) 0.011(2)
O13 0.062(5) 0.069(5) 0.044(5) 0.018(3) 0.008(4) 0.012(4)
N1 0.0338(14) 0.0283(13) 0.0274(16) -0.0027(11) 0.0038(12) -0.0021(11)
N2 0.0407(15) 0.0267(12) 0.0262(16) -0.0022(11) 0.0083(12) -0.0071(11)
N3 0.0410(16) 0.0263(13) 0.0234(15) -0.0017(10) 0.0095(12) 0.0035(11)
N4 0.0264(14) 0.0681(18) 0.0211(16) 0.0029(14) -0.0004(12) 0.0064(13)
N5 0.031(3) 0.054(4) 0.039(4) -0.002(3) 0.003(3) -0.001(3)
N5A 0.033(4) 0.050(4) 0.038(4) -0.014(3) -0.009(3) 0.012(3)
N6 0.0462(19) 0.071(2) 0.0232(18) 0.0046(14) -0.0027(15) -0.0151(15)
C1 0.0382(18) 0.0296(16) 0.034(2) -0.0052(14) 0.0072(16) -0.0003(14)
C2 0.052(2) 0.0329(17) 0.040(2) -0.0107(15) 0.0139(18) -0.0104(16)
C3 0.054(2) 0.0330(16) 0.031(2) -0.0065(14) 0.0147(17) 0.0084(15)
C4 0.044(2) 0.0321(16) 0.0228(19) -0.0082(13) 0.0044(15) 0.0008(14)
C5 0.045(2) 0.054(2) 0.030(2) -0.0065(16) 0.0064(17) -0.0005(17)
C6 0.052(2) 0.054(2) 0.036(2) -0.0105(17) -0.0120(19) 0.0045(17)
C7 0.066(3) 0.0381(18) 0.023(2) -0.0085(14) -0.0007(18) -0.0070(17)
C8 0.054(2) 0.0435(19) 0.035(2) -0.0040(16) 0.0093(18) -0.0108(16)
C9 0.042(2) 0.0435(18) 0.032(2) -0.0039(15) 0.0030(16) 0.0031(15)
C10 0.111(4) 0.045(2) 0.034(2) -0.0012(17) -0.019(2) -0.018(2)
C11 0.0328(17) 0.0334(17) 0.032(2) 0.0058(14) -0.0075(16) -0.0008(14)
C12 0.041(4) 0.047(4) 0.037(5) -0.002(4) -0.013(3) -0.006(4)
C12A 0.030(4) 0.049(5) 0.037(5) -0.008(4) -0.003(3) 0.004(4)
C13 0.0257(16) 0.0275(15) 0.0245(19) -0.0007(12) -0.0050(14) 0.0022(12)
C14 0.0290(16) 0.0244(14) 0.0211(18) -0.0029(12) -0.0007(13) 0.0024(12)
C15 0.0361(18) 0.0322(16) 0.0257(19) -0.0021(13) -0.0038(15) -0.0016(13)
C16 0.048(2) 0.0343(17) 0.0217(18) 0.0009(13) -0.0056(15) 0.0030(15)
C17 0.053(2) 0.0370(18) 0.027(2) 0.0062(14) 0.0096(17) -0.0020(16)
C18 0.0329(18) 0.0351(17) 0.037(2) 0.0001(14) 0.0055(16) -0.0057(14)
C19 0.0301(16) 0.0239(14) 0.0260(19) -0.0029(12) 0.0029(14) 0.0031(12)
C20 0.0235(15) 0.0279(15) 0.0306(19) 0.0011(13) 0.0002(14) -0.0006(12)
C21 0.042(2) 0.0264(16) 0.054(2) -0.0082(15) -0.0104(18) -0.0007(14)
C22 0.046(2) 0.0226(16) 0.063(3) 0.0020(15) -0.0128(19) 0.0078(15)
C23 0.0385(19) 0.0373(18) 0.046(2) 0.0047(16) -0.0130(17) 0.0061(15)
C24 0.0358(18) 0.0334(16) 0.035(2) -0.0049(14) -0.0104(16) 0.0037(14)
C25 0.0248(15) 0.0230(14) 0.0284(18) 0.0005(12) -0.0007(13) -0.0002(12)
C26 0.0324(18) 0.0300(16) 0.0248(18) 0.0039(13) 0.0039(15) 0.0044(14)
C27 0.0392(19) 0.0204(14) 0.0229(18) -0.0046(12) -0.0037(15) 0.0035(13)
C28 0.0337(17) 0.0213(14) 0.0238(18) -0.0031(12) 0.0018(14) 0.0042(12)
C29 0.0330(17) 0.0400(17) 0.031(2) -0.0007(14) -0.0007(15) 0.0075(14)
C30 0.046(2) 0.054(2) 0.031(2) 0.0048(16) 0.0153(17) 0.0086(16)
C31 0.052(2) 0.053(2) 0.021(2) 0.0087(15) 0.0022(17) 0.0106(17)
C32 0.0351(18) 0.0389(17) 0.030(2) 0.0020(14) -0.0012(15) 0.0083(14)
C33 0.0322(16) 0.0222(14) 0.0211(17) -0.0022(11) -0.0012(14) 0.0056(12)
C34 0.0286(16) 0.0244(14) 0.0232(18) 0.0020(12) -0.0048(13) 0.0041(12)
C35 0.0382(18) 0.0322(16) 0.0266(19) -0.0070(13) -0.0040(15) 0.0030(13)
C36 0.0320(18) 0.0371(17) 0.039(2) -0.0035(14) -0.0068(16) -0.0062(14)
C37 0.0281(17) 0.0395(17) 0.036(2) 0.0007(15) 0.0000(15) 0.0014(14)
C38 0.0316(18) 0.0332(16) 0.0281(19) -0.0026(13) 0.0022(15) 0.0070(13)
C39 0.0293(16) 0.0226(14) 0.0244(18) -0.0001(12) -0.0069(14) 0.0052(12)
C40 0.0307(17) 0.0242(14) 0.032(2) -0.0048(13) -0.0064(15) 0.0115(13)
O10 0.0661(19) 0.0534(18) 0.063(2) 0.0010(16) -0.0008(16) -0.0059(15)
O11 0.081(2) 0.073(2) 0.111(3) 0.0230(19) -0.039(2) 0.0056(18)
O13A 0.070(12) 0.069(11) 0.065(12) 0.011(9) 0.004(9) -0.005(9)
O15 0.073(8) 0.052(6) 0.081(8) 0.013(6) 0.013(7) -0.008(6)

loop_
_atom_type_symbol
_atom_type_description
_atom_type_scat_dispersion_real
_atom_type_scat_dispersion_imag
_atom_type_scat_source
C C 0.0033 0.0016 'International Tables Vol C Tables 4.2.6.8 and 6.1.1.4'
H H 0.0000 0.0000 'International Tables Vol C Tables 4.2.6.8 and 6.1.1.4'
Cd Cd -0.8075 1.2024 'International Tables Vol C Tables 4.2.6.8 and 6.1.1.4'
N N 0.0061 0.0033 'International Tables Vol C Tables 4.2.6.8 and 6.1.1.4'
O O 0.0106 0.0060 'International Tables Vol C Tables 4.2.6.8 and 6.1.1.4'

loop_
_geom_angle_atom_site_label_1
_geom_angle_atom_site_label_2
_geom_angle_atom_site_label_3
_geom_angle
_geom_angle_site_symmetry_1
_geom_angle_site_symmetry_3
O1 Cd1 O5 77.86(7) . 7_765
O1 Cd1 N1 156.41(8) . .
O1 Cd1 C27 81.46(8) . 7_765
O3 Cd1 O1 101.23(7) . .
O3 Cd1 O5 91.18(7) . 7_765
O3 Cd1 N1 82.88(8) . .
O3 Cd1 C27 117.49(9) . 7_765
O5 Cd1 C27 27.48(8) 7_765 7_765
O6 Cd1 O1 86.17(7) 7_765 .
O6 Cd1 O3 142.91(8) 7_765 .
O6 Cd1 O5 54.54(7) 7_765 7_765
O6 Cd1 N1 77.32(7) 7_765 .
O6 Cd1 N4 124.81(8) 7_765 8_576
O6 Cd1 C27 27.06(8) 7_765 7_765
N1 Cd1 O5 78.84(8) . 7_765
N1 Cd1 C27 76.16(8) . 7_765
N4 Cd1 O1 110.72(9) 8_576 .
N4 Cd1 O3 86.78(8) 8_576 .
N4 Cd1 O5 171.41(9) 8_576 7_765
N4 Cd1 N1 92.62(9) 8_576 .
N4 Cd1 C27 150.99(9) 8_576 7_765
O2 Cd2 O4 115.71(8) 7_755 .
O2 Cd2 O7 141.99(7) 7_755 .
O2 Cd2 O8 102.20(8) 7_755 .
O2 Cd2 C40 123.24(8) 7_755 .
O4 Cd2 O7 94.74(7) . .
O4 Cd2 C40 93.10(8) . .
O7 Cd2 C40 27.09(8) . .
O8 Cd2 O4 87.81(7) . .
O8 Cd2 O7 54.45(7) . .
O8 Cd2 C40 27.45(8) . .
N2 Cd2 O2 101.92(9) . 7_755
N2 Cd2 O4 114.19(8) . .
N2 Cd2 O7 84.01(8) . .
N2 Cd2 O8 135.23(8) . .
N2 Cd2 C40 109.20(9) . .
C13 O1 Cd1 123.71(18) . .
C13 O2 Cd2 101.78(18) . 7_765
C26 O3 Cd1 131.01(19) . .
C26 O4 Cd2 102.03(18) . .
C27 O5 Cd1 85.39(18) . 7_755
C27 O6 Cd1 98.38(18) . 7_755
C40 O7 Cd2 86.26(18) . .
C40 O8 Cd2 97.32(18) . .
H9A O9 H9B 110(6) . .
N2 N1 Cd1 128.85(18) . .
C1 N1 Cd1 123.60(19) . .
C1 N1 N2 106.4(2) . .
N1 N2 Cd2 126.19(18) . .
C2 N2 Cd2 126.1(2) . .
C2 N2 N1 107.4(3) . .
C1 N3 C3 126.2(3) . .
C2 N3 C1 105.1(3) . .
C2 N3 C3 128.6(3) . .
N5 N4 Cd1 126.9(3) . 8_575
C11 N4 Cd1 132.3(2) . 8_575
C11 N4 N5 98.8(3) . .
C11 N4 N5A 112.0(3) . .
C12 N5 N4 109.1(5) . .
C12A N5A N4 101.2(5) . .
C10 N6 C12A 130.4(4) . .
C11 N6 C10 129.1(3) . .
C11 N6 C12A 99.0(4) . .
C12 N6 C10 118.2(4) . .
C12 N6 C11 108.6(4) . .
N1 C1 N3 110.6(3) . .
N1 C1 H1 124.7 . .
N3 C1 H1 124.7 . .
N2 C2 N3 110.5(3) . .
N2 C2 H2 124.7 . .
N3 C2 H2 124.7 . .
N3 C3 H3A 109.0 . .
N3 C3 H3B 109.0 . .
N3 C3 C4 113.1(2) . .
H3A C3 H3B 107.8 . .
C4 C3 H3A 109.0 . .
C4 C3 H3B 109.0 . .
C5 C4 C3 121.4(3) . .
C9 C4 C3 119.9(3) . .
C9 C4 C5 118.6(3) . .
C4 C5 H5 119.9 . .
C4 C5 C6 120.1(3) . .
C6 C5 H5 119.9 . .
C5 C6 H6 119.3 . .
C7 C6 C5 121.4(4) . .
C7 C6 H6 119.3 . .
C6 C7 C8 118.3(3) . .
C6 C7 C10 120.1(4) . .
C8 C7 C10 121.6(4) . .
C7 C8 H8 119.7 . .
C7 C8 C9 120.5(3) . .
C9 C8 H8 119.7 . .
C4 C9 C8 121.0(3) . .
C4 C9 H9 119.5 . .
C8 C9 H9 119.5 . .
N6 C10 C7 112.9(3) . .
N6 C10 H10A 109.0 . .
N6 C10 H10B 109.0 . .
C7 C10 H10A 109.0 . .
C7 C10 H10B 109.0 . .
H10A C10 H10B 107.8 . .
N4 C11 N6 111.8(3) . .
N4 C11 H11 124.1 . .
N6 C11 H11 124.1 . .
N5 C12 H12 126.0 . .
N6 C12 N5 108.0(6) . .
N6 C12 H12 126.0 . .
N5A C12A N6 112.5(6) . .
N5A C12A H12A 123.7 . .
N6 C12A H12A 123.7 . .
O1 C13 O2 121.8(3) . .
O1 C13 C14 118.8(2) . .
O2 C13 C14 119.4(3) . .
C15 C14 C13 119.3(3) . .
C15 C14 C19 120.3(3) . .
C19 C14 C13 120.3(3) . .
C14 C15 H15 119.7 . .
C16 C15 C14 120.7(3) . .
C16 C15 H15 119.7 . .
C15 C16 H16 120.2 . .
C17 C16 C15 119.5(3) . .
C17 C16 H16 120.2 . .
C16 C17 H17 119.9 . .
C16 C17 C18 120.3(3) . .
C18 C17 H17 119.9 . .
C17 C18 H18 119.4 . .
C17 C18 C19 121.2(3) . .
C19 C18 H18 119.4 . .
C14 C19 C20 120.8(3) . .
C18 C19 C14 118.1(3) . .
C18 C19 C20 120.8(3) . .
C21 C20 C19 117.2(3) . .
C25 C20 C19 124.7(2) . .
C25 C20 C21 118.0(3) . .
C20 C21 H21 119.1 . .
C22 C21 C20 121.8(3) . .
C22 C21 H21 119.1 . .
C21 C22 H22 119.9 . .
C21 C22 C23 120.2(3) . .
C23 C22 H22 119.9 . .
C22 C23 H23 120.4 . .
C24 C23 C22 119.2(3) . .
C24 C23 H23 120.4 . .
C23 C24 H24 119.4 . .
C23 C24 C25 121.2(3) . .
C25 C24 H24 119.4 . .
C20 C25 C24 119.6(3) . .
C20 C25 C26 122.6(3) . .
C24 C25 C26 117.7(3) . .
O3 C26 C25 120.9(3) . .
O4 C26 O3 121.0(3) . .
O4 C26 C25 118.0(3) . .
O5 C27 Cd1 67.13(16) . 7_755
O5 C27 C28 118.6(3) . .
O6 C27 Cd1 54.55(15) . 7_755
O6 C27 O5 121.7(3) . .
O6 C27 C28 119.7(3) . .
C28 C27 Cd1 174.1(2) . 7_755
C29 C28 C27 118.2(3) . .
C29 C28 C33 119.1(3) . .
C33 C28 C27 122.7(3) . .
C28 C29 H29 119.0 . .
C28 C29 C30 122.0(3) . .
C30 C29 H29 119.0 . .
C29 C30 H30 120.4 . .
C31 C30 C29 119.2(3) . .
C31 C30 H30 120.4 . .
C30 C31 H31 120.2 . .
C32 C31 C30 119.6(3) . .
C32 C31 H31 120.2 . .
C31 C32 H32 118.8 . .
C31 C32 C33 122.4(3) . .
C33 C32 H32 118.8 . .
C28 C33 C34 126.2(3) . .
C32 C33 C28 117.8(3) . .
C32 C33 C34 116.0(3) . .
C35 C34 C33 116.0(3) . .
C35 C34 C39 118.3(3) . .
C39 C34 C33 125.7(3) . .
C34 C35 H35 119.2 . .
C36 C35 C34 121.6(3) . .
C36 C35 H35 119.2 . .
C35 C36 H36 120.1 . .
C35 C36 C37 119.8(3) . .
C37 C36 H36 120.1 . .
C36 C37 H37 120.3 . .
C38 C37 C36 119.5(3) . .
C38 C37 H37 120.3 . .
C37 C38 H38 119.0 . .
C37 C38 C39 121.9(3) . .
C39 C38 H38 119.0 . .
C34 C39 C40 123.3(3) . .
C38 C39 C34 119.0(3) . .
C38 C39 C40 117.7(3) . .
O7 C40 Cd2 66.64(16) . .
O7 C40 O8 121.6(3) . .
O7 C40 C39 122.0(3) . .
O8 C40 Cd2 55.23(15) . .
O8 C40 C39 116.4(3) . .
C39 C40 Cd2 169.5(2) . .
H10C O10 H10D 118(6) . .
H11A O11 H11B 109.5 . .

loop_
_geom_bond_atom_site_label_1
_geom_bond_atom_site_label_2
_geom_bond_distance
_geom_bond_site_symmetry_2
Cd1 O1 2.3159(19) .
Cd1 O3 2.287(2) .
Cd1 O5 2.528(2) 7_765
Cd1 O6 2.253(2) 7_765
Cd1 N1 2.457(2) .
Cd1 N4 2.277(3) 8_576
Cd1 C27 2.735(3) 7_765
Cd2 O2 2.267(2) 7_755
Cd2 O4 2.289(2) .
Cd2 O7 2.521(2) .
Cd2 O8 2.269(2) .
Cd2 N2 2.259(2) .
Cd2 C40 2.740(3) .
O1 C13 1.258(3) .
O2 C13 1.268(3) .
O3 C26 1.262(4) .
O4 C26 1.261(4) .
O5 C27 1.266(4) .
O6 C27 1.258(4) .
O7 C40 1.251(4) .
O8 C40 1.274(4) .
O9 H9A 0.84(2) .
O9 H9B 0.86(2) .
N1 N2 1.373(3) .
N1 C1 1.310(4) .
N2 C2 1.303(4) .
N3 C1 1.346(4) .
N3 C2 1.341(4) .
N3 C3 1.476(4) .
N4 N5 1.446(6) .
N4 N5A 1.424(6) .
N4 C11 1.288(4) .
N5 C12 1.306(9) .
N5A C12A 1.303(10) .
N6 C10 1.482(5) .
N6 C11 1.329(4) .
N6 C12 1.233(8) .
N6 C12A 1.534(8) .
C1 H1 0.9300 .
C2 H2 0.9300 .
C3 H3A 0.9700 .
C3 H3B 0.9700 .
C3 C4 1.516(5) .
C4 C5 1.385(5) .
C4 C9 1.378(5) .
C5 H5 0.9300 .
C5 C6 1.386(5) .
C6 H6 0.9300 .
C6 C7 1.381(5) .
C7 C8 1.383(5) .
C7 C10 1.512(5) .
C8 H8 0.9300 .
C8 C9 1.388(5) .
C9 H9 0.9300 .
C10 H10A 0.9700 .
C10 H10B 0.9700 .
C11 H11 0.9300 .
C12 H12 0.9300 .
C12A H12A 0.9300 .
C13 C14 1.495(4) .
C14 C15 1.387(4) .
C14 C19 1.402(4) .
C15 H15 0.9300 .
C15 C16 1.383(4) .
C16 H16 0.9300 .
C16 C17 1.380(5) .
C17 H17 0.9300 .
C17 C18 1.381(5) .
C18 H18 0.9300 .
C18 C19 1.395(4) .
C19 C20 1.494(4) .
C20 C21 1.399(4) .
C20 C25 1.393(4) .
C21 H21 0.9300 .
C21 C22 1.376(5) .
C22 H22 0.9300 .
C22 C23 1.378(5) .
C23 H23 0.9300 .
C23 C24 1.377(4) .
C24 H24 0.9300 .
C24 C25 1.403(4) .
C25 C26 1.501(4) .
C27 C28 1.508(4) .
C28 C29 1.382(4) .
C28 C33 1.409(4) .
C29 H29 0.9300 .
C29 C30 1.387(5) .
C30 H30 0.9300 .
C30 C31 1.378(5) .
C31 H31 0.9300 .
C31 C32 1.375(5) .
C32 H32 0.9300 .
C32 C33 1.397(4) .
C33 C34 1.497(4) .
C34 C35 1.396(4) .
C34 C39 1.407(4) .
C35 H35 0.9300 .
C35 C36 1.380(4) .
C36 H36 0.9300 .
C36 C37 1.381(4) .
C37 H37 0.9300 .
C37 C38 1.374(4) .
C38 H38 0.9300 .
C38 C39 1.388(4) .
C39 C40 1.506(4) .
O10 H10C 0.890(19) .
O10 H10D 0.85(2) .
O11 H11A 0.8498 .
O11 H11B 0.8486 .

loop_
_geom_hbond_atom_site_label_D
_geom_hbond_atom_site_label_H
_geom_hbond_atom_site_label_A
_geom_hbond_distance_DH
_geom_hbond_distance_HA
_geom_hbond_distance_DA
_geom_hbond_angle_DHA
_geom_hbond_site_symmetry_A
_geom_hbond_publ_flag
O9 H9A O4 0.84(2) 2.28(3) 3.081(4) 158(5) . yes
O9 H9B O5 0.86(2) 1.92(2) 2.771(4) 172(7) 7_765 yes
C2 H2 O5 0.93 2.61 3.405(4) 143.5 . yes
C3 H3B O11 0.97 2.62 3.441(6) 142.6 7_765 yes
C10 H10A O16 0.97 2.65 3.502(7) 147.3 8_575 yes
C11 H11 O2 0.93 2.64 3.336(4) 131.7 2_674 yes
C11 H11 O16 0.93 2.56 3.358(6) 144.1 8_575 yes
C12 H12 O4 0.93 2.43 3.311(7) 158.4 6_656 yes
C12A H12A O8 0.93 2.53 3.336(8) 144.5 6_656 yes
O10 H10C O9 0.890(19) 1.89(2) 2.769(4) 171(5) . yes
O11 H11A O14 0.85 2.03 2.841(5) 159.9 . yes
O11 H11B O10 0.85 1.97 2.798(5) 163.2 4_645 yes
O10 H10D O7 0.85(2) 2.22(6) 2.863(4) 132(6) . yes

loop_
_geom_torsion_atom_site_label_1
_geom_torsion_atom_site_label_2
_geom_torsion_atom_site_label_3
_geom_torsion_atom_site_label_4
_geom_torsion
_geom_torsion_site_symmetry_1
Cd1 O1 C13 O2 149.2(2) .
Cd1 O1 C13 C14 -29.7(4) .
Cd1 O3 C26 O4 124.3(3) .
Cd1 O3 C26 C25 -53.2(4) .
Cd1 O5 C27 O6 1.5(3) 7_755
Cd1 O5 C27 C28 -178.2(2) 7_755
Cd1 O6 C27 O5 -1.7(3) 7_755
Cd1 O6 C27 C28 178.0(2) 7_755
Cd1 N1 N2 Cd2 -6.5(3) .
Cd1 N1 N2 C2 167.8(2) .
Cd1 N1 C1 N3 -168.34(19) .
Cd1 N4 N5 C12 175.9(4) 8_575
Cd1 N4 N5A C12A -175.7(5) 8_575
Cd1 N4 C11 N6 177.9(2) 8_575
Cd2 O2 C13 O1 2.8(3) 7_765
Cd2 O2 C13 C14 -178.4(2) 7_765
Cd2 O4 C26 O3 -0.3(3) .
Cd2 O4 C26 C25 177.3(2) .
Cd2 O7 C40 O8 6.2(3) .
Cd2 O7 C40 C39 -173.3(2) .
Cd2 O8 C40 O7 -6.9(3) .
Cd2 O8 C40 C39 172.60(19) .
Cd2 N2 C2 N3 174.1(2) .
O1 C13 C14 C15 119.1(3) .
O1 C13 C14 C19 -56.3(4) .
O2 C13 C14 C15 -59.8(4) .
O2 C13 C14 C19 124.8(3) .
O5 C27 C28 C29 8.9(4) .
O5 C27 C28 C33 -172.0(3) .
O6 C27 C28 C29 -170.8(3) .
O6 C27 C28 C33 8.4(4) .
N1 N2 C2 N3 -0.2(4) .
N2 N1 C1 N3 0.3(4) .
N3 C3 C4 C5 -53.6(4) .
N3 C3 C4 C9 128.4(3) .
N4 N5 C12 N6 1.1(8) .
N4 N5A C12A N6 2.9(9) .
N5 N4 C11 N6 -17.8(4) .
N5A N4 C11 N6 20.6(5) .
C1 N1 N2 Cd2 -174.4(2) .
C1 N1 N2 C2 -0.1(4) .
C1 N3 C2 N2 0.4(4) .
C1 N3 C3 C4 -71.9(4) .
C2 N3 C1 N1 -0.5(4) .
C2 N3 C3 C4 104.4(4) .
C3 N3 C1 N1 176.6(3) .
C3 N3 C2 N2 -176.5(3) .
C3 C4 C5 C6 -176.4(3) .
C3 C4 C9 C8 175.6(3) .
C4 C5 C6 C7 0.6(5) .
C5 C4 C9 C8 -2.4(5) .
C5 C6 C7 C8 -2.0(5) .
C5 C6 C7 C10 178.3(3) .
C6 C7 C8 C9 1.2(5) .
C6 C7 C10 N6 -103.0(4) .
C7 C8 C9 C4 1.0(5) .
C8 C7 C10 N6 77.3(4) .
C9 C4 C5 C6 1.6(5) .
C10 N6 C11 N4 176.9(3) .
C10 N6 C12 N5 -171.5(5) .
C10 N6 C12A N5A 174.2(6) .
C10 C7 C8 C9 -179.1(3) .
C11 N4 N5 C12 10.3(6) .
C11 N4 N5A C12A -13.7(7) .
C11 N6 C10 C7 115.5(4) .
C11 N6 C12 N5 -12.1(8) .
C11 N6 C12A N5A 7.7(8) .
C12 N6 C10 C7 -90.0(6) .
C12 N6 C11 N4 20.6(5) .
C12A N6 C10 C7 -47.2(7) .
C12A N6 C11 N4 -16.4(5) .
C13 C14 C15 C16 -174.4(3) .
C13 C14 C19 C18 175.1(3) .
C13 C14 C19 C20 -11.4(4) .
C14 C15 C16 C17 -1.2(5) .
C14 C19 C20 C21 -63.9(4) .
C14 C19 C20 C25 119.8(3) .
C15 C14 C19 C18 -0.2(4) .
C15 C14 C19 C20 173.3(3) .
C15 C16 C17 C18 0.5(5) .
C16 C17 C18 C19 0.3(5) .
C17 C18 C19 C14 -0.4(4) .
C17 C18 C19 C20 -173.9(3) .
C18 C19 C20 C21 109.4(3) .
C18 C19 C20 C25 -66.8(4) .
C19 C14 C15 C16 1.0(4) .
C19 C20 C21 C22 -176.4(3) .
C19 C20 C25 C24 175.4(3) .
C19 C20 C25 C26 -7.9(5) .
C20 C21 C22 C23 0.7(6) .
C20 C25 C26 O3 -29.6(4) .
C20 C25 C26 O4 152.8(3) .
C21 C20 C25 C24 -0.8(4) .
C21 C20 C25 C26 175.9(3) .
C21 C22 C23 C24 -0.7(6) .
C22 C23 C24 C25 0.0(5) .
C23 C24 C25 C20 0.8(5) .
C23 C24 C25 C26 -176.1(3) .
C24 C25 C26 O3 147.1(3) .
C24 C25 C26 O4 -30.5(4) .
C25 C20 C21 C22 0.1(5) .
C27 C28 C29 C30 179.3(3) .
C27 C28 C33 C32 -178.3(2) .
C27 C28 C33 C34 -1.0(4) .
C28 C29 C30 C31 -0.9(5) .
C28 C33 C34 C35 -119.4(3) .
C28 C33 C34 C39 62.5(4) .
C29 C28 C33 C32 0.9(4) .
C29 C28 C33 C34 178.1(3) .
C29 C30 C31 C32 0.8(5) .
C30 C31 C32 C33 0.2(5) .
C31 C32 C33 C28 -1.0(4) .
C31 C32 C33 C34 -178.6(3) .
C32 C33 C34 C35 57.9(3) .
C32 C33 C34 C39 -120.2(3) .
C33 C28 C29 C30 0.1(4) .
C33 C34 C35 C36 -179.0(3) .
C33 C34 C39 C38 178.3(3) .
C33 C34 C39 C40 -4.8(4) .
C34 C35 C36 C37 0.4(5) .
C34 C39 C40 Cd2 -117.7(11) .
C34 C39 C40 O7 26.3(4) .
C34 C39 C40 O8 -153.3(3) .
C35 C34 C39 C38 0.2(4) .
C35 C34 C39 C40 177.1(3) .
C35 C36 C37 C38 0.3(5) .
C36 C37 C38 C39 -0.8(5) .
C37 C38 C39 C34 0.5(4) .
C37 C38 C39 C40 -176.6(3) .
C38 C39 C40 Cd2 59.3(11) .
C38 C39 C40 O7 -156.8(3) .
C38 C39 C40 O8 23.7(4) .
C39 C34 C35 C36 -0.7(4) .
